data_2234677
loop_
_publ_author_name
'Bi, Yan'
'Wu, Na'
'Chen, Jing'

_publ_section_title
;
 Diaquabis[5-(pyrazin-2-yl-\k<i>N</i>^1^)-3-(pyridin-4-yl)-1<i>H</i>-1,2,4-triazol-1-ido-\k<i>N</i>^1^]cobalt(II)
 methanol disolvate
;
_journal_coeditor_code HY2533
_journal_issue 5
_journal_name_full 'Acta Crystallographica Section E'
_journal_page_first m600
_journal_paper_doi 10.1107/S160053681201495X
_journal_volume 68
_journal_year 2012
_chemical_formula_iupac '[Co (C11 H7 N6)2 (H2 O)2], 2C H4 O'
_chemical_formula_moiety 'C22 H18 Co N12 O2, 2(C H4 O)'
_chemical_formula_sum 'C24 H26 Co N12 O4'
_chemical_formula_weight 605.50
_chemical_name_systematic
;
Diaquabis[5-(pyrazin-2-yl-\k<i>N</i>^1^)-3-(pyridin-4-yl)-1<i>H</i>-1,2,4-
triazol-1-ido-\k<i>N</i>^1^]cobalt(II) methanol disolvate
;
_space_group_IT_number 14
_symmetry_cell_setting monoclinic
_symmetry_space_group_name_Hall '-P 2yn'
_symmetry_space_group_name_H-M 'P 1 21/n 1'
_atom_sites_solution_hydrogens geom
_atom_sites_solution_primary direct
_atom_sites_solution_secondary difmap
_audit_creation_method SHELXL-97
_cell_angle_alpha 90.00
_cell_angle_beta 95.418(14)
_cell_angle_gamma 90.00
_cell_formula_units_Z 2
_cell_length_a 11.462(9)
_cell_length_b 7.121(5)
_cell_length_c 16.116(12)
_cell_measurement_reflns_used 1325
_cell_measurement_temperature 296(2)
_cell_measurement_theta_max 22.26
_cell_measurement_theta_min 2.54
_cell_volume 1309.5(17)
_computing_cell_refinement 'SAINT (Bruker, 2007)'
_computing_data_collection 'SMART (Bruker, 2007)'
_computing_data_reduction 'SAINT (Bruker, 2007)'
_computing_molecular_graphics 'DIAMOND (Brandenburg, 1999)'
_computing_publication_material 'SHELXTL (Sheldrick, 2008)'
_computing_structure_refinement 'SHELXL97 (Sheldrick, 2008)'
_computing_structure_solution 'SHELXS97 (Sheldrick, 2008)'
_diffrn_ambient_temperature 296(2)
_diffrn_measured_fraction_theta_full 0.999
_diffrn_measured_fraction_theta_max 0.999
_diffrn_measurement_device_type 'Bruker APEX CCD'
_diffrn_measurement_method '\f and \w scans'
_diffrn_radiation_monochromator graphite
_diffrn_radiation_source 'fine-focus sealed tube'
_diffrn_radiation_type MoK\a
_diffrn_radiation_wavelength 0.71073
_diffrn_reflns_av_R_equivalents 0.0392
_diffrn_reflns_av_sigmaI/netI 0.0469
_diffrn_reflns_limit_h_max 13
_diffrn_reflns_limit_h_min -13
_diffrn_reflns_limit_k_max 7
_diffrn_reflns_limit_k_min -8
_diffrn_reflns_limit_l_max 19
_diffrn_reflns_limit_l_min -16
_diffrn_reflns_number 6377
_diffrn_reflns_theta_full 25.02
_diffrn_reflns_theta_max 25.02
_diffrn_reflns_theta_min 2.09
_exptl_absorpt_coefficient_mu 0.713
_exptl_absorpt_correction_T_max 0.9321
_exptl_absorpt_correction_T_min 0.7834
_exptl_absorpt_correction_type multi-scan
_exptl_absorpt_process_details '(SADABS; Bruker, 2001)'
_exptl_crystal_colour yellow
_exptl_crystal_density_diffrn 1.536
_exptl_crystal_density_method 'not measured'
_exptl_crystal_description block
_exptl_crystal_F_000 626
_exptl_crystal_size_max 0.36
_exptl_crystal_size_mid 0.22
_exptl_crystal_size_min 0.10
_refine_diff_density_max 0.223
_refine_diff_density_min -0.308
_refine_ls_extinction_method none
_refine_ls_goodness_of_fit_ref 1.030
_refine_ls_hydrogen_treatment constr
_refine_ls_matrix_type full
_refine_ls_number_parameters 189
_refine_ls_number_reflns 2307
_refine_ls_number_restraints 0
_refine_ls_restrained_S_all 1.030
_refine_ls_R_factor_all 0.0632
_refine_ls_R_factor_gt 0.0404
_refine_ls_shift/su_max 0.000
_refine_ls_shift/su_mean 0.000
_refine_ls_structure_factor_coef Fsqd
_refine_ls_weighting_details 'calc w=1/[\s^2^(Fo^2^)+(0.0486P)^2^+0.3583P] where P=(Fo^2^+2Fc^2^)/3'
_refine_ls_weighting_scheme calc
_refine_ls_wR_factor_gt 0.0932
_refine_ls_wR_factor_ref 0.1036
_reflns_number_gt 1685
_reflns_number_total 2307
_reflns_threshold_expression I>2\s(I)
_cod_data_source_file hy2533.cif
_cod_data_source_block I
_cod_original_cell_volume 1309.6(17)
_cod_original_sg_symbol_H-M 'P 21/n'
_cod_database_code 2234677
_cod_database_fobs_code 2234677

loop_
_symmetry_equiv_pos_as_xyz
'x, y, z'
'-x+1/2, y+1/2, -z+1/2'
'-x, -y, -z'
'x-1/2, -y-1/2, z-1/2'

loop_
_atom_site_type_symbol
_atom_site_label
_atom_site_fract_x
_atom_site_fract_y
_atom_site_fract_z
_atom_site_U_iso_or_equiv
_atom_site_adp_type
_atom_site_calc_flag
_atom_site_refinement_flags
_atom_site_occupancy
_atom_site_symmetry_multiplicity
Co Co1 0.0000 0.0000 0.0000 0.03537(19) Uani d S 1 2
O O1 -0.09917(17) 0.1407(3) 0.08265(12) 0.0466(5) Uani d . 1 1
H H1A -0.1489 0.0789 0.1075 0.070 Uiso d R 1 1
H H1B -0.1214 0.2496 0.0663 0.070 Uiso d R 1 1
O O2 0.7363(2) -0.0266(4) 0.16227(19) 0.0799(8) Uani d . 1 1
H H2 0.6906 -0.1150 0.1557 0.120 Uiso calc R 1 1
N N1 -0.06613(19) 0.1782(3) -0.09975(14) 0.0354(6) Uani d . 1 1
N N2 -0.1322(2) 0.4390(4) -0.22262(17) 0.0549(8) Uani d . 1 1
N N3 0.1212(2) 0.2174(3) 0.00719(14) 0.0375(6) Uani d . 1 1
N N4 0.2220(2) 0.2651(3) 0.05380(15) 0.0414(6) Uani d . 1 1
N N5 0.1735(2) 0.4979(3) -0.03782(14) 0.0364(5) Uani d . 1 1
N N6 0.5474(3) 0.7349(5) 0.1316(2) 0.0752(10) Uani d . 1 1
C C1 -0.1573(3) 0.1507(4) -0.15428(18) 0.0438(8) Uani d . 1 1
H H1 -0.2012 0.0415 -0.1512 0.053 Uiso calc R 1 1
C C2 -0.1893(3) 0.2791(4) -0.2156(2) 0.0527(9) Uani d . 1 1
H H2A -0.2535 0.2530 -0.2536 0.063 Uiso calc R 1 1
C C3 -0.0408(3) 0.4681(4) -0.16709(19) 0.0454(8) Uani d . 1 1
H H3 0.0009 0.5797 -0.1693 0.055 Uiso calc R 1 1
C C4 -0.0058(2) 0.3391(4) -0.10655(17) 0.0353(7) Uani d . 1 1
C C5 0.0967(2) 0.3570(4) -0.04610(17) 0.0333(7) Uani d . 1 1
C C6 0.2498(2) 0.4331(4) 0.02493(18) 0.0371(7) Uani d . 1 1
C C7 0.3528(3) 0.5369(4) 0.06056(19) 0.0422(8) Uani d . 1 1
C C8 0.4329(3) 0.4564(5) 0.1186(2) 0.0639(10) Uani d . 1 1
H H8 0.4235 0.3328 0.1354 0.077 Uiso calc R 1 1
C C9 0.5269(3) 0.5597(6) 0.1513(3) 0.0807(13) Uani d . 1 1
H H9 0.5801 0.5018 0.1903 0.097 Uiso calc R 1 1
C C10 0.4694(4) 0.8116(6) 0.0775(3) 0.0824(13) Uani d . 1 1
H H10 0.4802 0.9367 0.0636 0.099 Uiso calc R 1 1
C C11 0.3724(3) 0.7207(5) 0.0397(2) 0.0663(11) Uani d . 1 1
H H11 0.3211 0.7826 0.0008 0.080 Uiso calc R 1 1
C C12 0.6909(4) 0.1064(7) 0.2107(3) 0.1041(16) Uani d . 1 1
H H12A 0.6849 0.0563 0.2654 0.156 Uiso calc R 1 1
H H12B 0.6145 0.1422 0.1863 0.156 Uiso calc R 1 1
H H12C 0.7413 0.2143 0.2145 0.156 Uiso calc R 1 1

loop_
_atom_site_aniso_label
_atom_site_aniso_U_11
_atom_site_aniso_U_22
_atom_site_aniso_U_33
_atom_site_aniso_U_12
_atom_site_aniso_U_13
_atom_site_aniso_U_23
Co1 0.0389(3) 0.0217(3) 0.0427(3) -0.0062(2) -0.0105(2) 0.0049(2)
O1 0.0551(13) 0.0266(11) 0.0577(14) -0.0033(9) 0.0037(11) 0.0067(9)
O2 0.0714(18) 0.0657(18) 0.104(2) -0.0281(14) 0.0175(17) -0.0126(16)
N1 0.0378(13) 0.0258(12) 0.0405(14) -0.0034(11) -0.0076(11) 0.0018(10)
N2 0.0617(18) 0.0399(15) 0.0577(18) -0.0012(13) -0.0231(15) 0.0110(13)
N3 0.0373(13) 0.0268(12) 0.0457(14) -0.0045(10) -0.0106(11) 0.0061(11)
N4 0.0371(13) 0.0325(13) 0.0516(15) -0.0061(11) -0.0122(12) 0.0037(12)
N5 0.0380(13) 0.0237(12) 0.0460(14) -0.0063(11) -0.0038(11) 0.0025(11)
N6 0.060(2) 0.064(2) 0.096(2) -0.0251(17) -0.0236(18) 0.0072(19)
C1 0.0445(17) 0.0324(16) 0.0510(19) -0.0083(14) -0.0149(15) 0.0006(14)
C2 0.054(2) 0.0427(19) 0.057(2) -0.0076(16) -0.0208(17) 0.0035(16)
C3 0.0520(19) 0.0308(17) 0.0499(19) -0.0047(14) -0.0138(16) 0.0088(14)
C4 0.0387(16) 0.0270(14) 0.0385(17) 0.0004(12) -0.0058(13) 0.0007(13)
C5 0.0351(15) 0.0249(14) 0.0383(17) -0.0041(12) -0.0053(13) 0.0008(12)
C6 0.0376(16) 0.0281(14) 0.0437(18) -0.0043(12) -0.0052(14) 0.0010(13)
C7 0.0377(17) 0.0366(18) 0.0510(19) -0.0062(13) -0.0030(14) -0.0005(14)
C8 0.050(2) 0.049(2) 0.087(3) -0.0112(16) -0.021(2) 0.0122(19)
C9 0.056(2) 0.064(3) 0.113(3) -0.0139(19) -0.038(2) 0.009(2)
C10 0.086(3) 0.060(3) 0.095(3) -0.040(2) -0.022(3) 0.020(2)
C11 0.065(2) 0.052(2) 0.076(2) -0.0246(18) -0.024(2) 0.0138(19)
C12 0.085(3) 0.096(4) 0.134(4) -0.010(3) 0.023(3) -0.029(3)

loop_
_atom_type_symbol
_atom_type_description
_atom_type_scat_dispersion_real
_atom_type_scat_dispersion_imag
_atom_type_scat_source
C C 0.0033 0.0016 'International Tables Vol C Tables 4.2.6.8 and 6.1.1.4'
H H 0.0000 0.0000 'International Tables Vol C Tables 4.2.6.8 and 6.1.1.4'
N N 0.0061 0.0033 'International Tables Vol C Tables 4.2.6.8 and 6.1.1.4'
O O 0.0106 0.0060 'International Tables Vol C Tables 4.2.6.8 and 6.1.1.4'
Co Co 0.3494 0.9721 'International Tables Vol C Tables 4.2.6.8 and 6.1.1.4'

loop_
_geom_angle_atom_site_label_1
_geom_angle_atom_site_label_2
_geom_angle_atom_site_label_3
_geom_angle_site_symmetry_1
_geom_angle_site_symmetry_3
_geom_angle
N3 Co1 N3 3 . 180.00(12)
N3 Co1 O1 3 3 90.47(10)
N3 Co1 O1 . 3 89.53(10)
N3 Co1 O1 3 . 89.53(10)
N3 Co1 O1 . . 90.47(10)
O1 Co1 O1 3 . 180.00(14)
N3 Co1 N1 3 3 77.67(9)
N3 Co1 N1 . 3 102.33(9)
O1 Co1 N1 3 3 91.11(10)
O1 Co1 N1 . 3 88.89(10)
N3 Co1 N1 3 . 102.33(9)
N3 Co1 N1 . . 77.67(9)
O1 Co1 N1 3 . 88.89(10)
O1 Co1 N1 . . 91.11(10)
N1 Co1 N1 3 . 180.00(17)
Co1 O1 H1A . . 118.9
Co1 O1 H1B . . 113.9
H1A O1 H1B . . 115.1
C12 O2 H2 . . 109.5
C1 N1 C4 . . 117.0(2)
C1 N1 Co1 . . 128.27(19)
C4 N1 Co1 . . 114.77(18)
C2 N2 C3 . . 116.2(3)
C5 N3 N4 . . 106.7(2)
C5 N3 Co1 . . 115.07(17)
N4 N3 Co1 . . 138.23(18)
C6 N4 N3 . . 104.4(2)
C5 N5 C6 . . 101.1(2)
C10 N6 C9 . . 115.5(3)
N1 C1 C2 . . 121.6(3)
N1 C1 H1 . . 119.2
C2 C1 H1 . . 119.2
N2 C2 C1 . . 122.3(3)
N2 C2 H2A . . 118.8
C1 C2 H2A . . 118.8
N2 C3 C4 . . 122.3(3)
N2 C3 H3 . . 118.9
C4 C3 H3 . . 118.9
N1 C4 C3 . . 120.6(3)
N1 C4 C5 . . 114.0(2)
C3 C4 C5 . . 125.3(3)
N3 C5 N5 . . 113.7(2)
N3 C5 C4 . . 118.3(2)
N5 C5 C4 . . 128.0(2)
N4 C6 N5 . . 114.1(2)
N4 C6 C7 . . 121.8(3)
N5 C6 C7 . . 124.2(2)
C8 C7 C11 . . 116.7(3)
C8 C7 C6 . . 121.3(3)
C11 C7 C6 . . 122.0(3)
C9 C8 C7 . . 119.3(3)
C9 C8 H8 . . 120.4
C7 C8 H8 . . 120.4
N6 C9 C8 . . 124.7(4)
N6 C9 H9 . . 117.6
C8 C9 H9 . . 117.6
N6 C10 C11 . . 124.8(4)
N6 C10 H10 . . 117.6
C11 C10 H10 . . 117.6
C7 C11 C10 . . 118.9(3)
C7 C11 H11 . . 120.6
C10 C11 H11 . . 120.6
O2 C12 H12A . . 109.5
O2 C12 H12B . . 109.5
H12A C12 H12B . . 109.5
O2 C12 H12C . . 109.5
H12A C12 H12C . . 109.5
H12B C12 H12C . . 109.5

loop_
_geom_bond_atom_site_label_1
_geom_bond_atom_site_label_2
_geom_bond_site_symmetry_2
_geom_bond_distance
Co1 N3 3 2.076(2)
Co1 N3 . 2.076(2)
Co1 O1 3 2.087(2)
Co1 O1 . 2.087(2)
Co1 N1 3 2.130(2)
Co1 N1 . 2.130(2)
O1 H1A . 0.8502
O1 H1B . 0.8501
O2 C12 . 1.361(5)
O2 H2 . 0.8200
N1 C1 . 1.315(3)
N1 C4 . 1.348(3)
N2 C2 . 1.324(4)
N2 C3 . 1.328(4)
N3 C5 . 1.326(3)
N3 N4 . 1.361(3)
N4 C6 . 1.333(4)
N5 C5 . 1.332(3)
N5 C6 . 1.354(3)
N6 C10 . 1.307(5)
N6 C9 . 1.314(5)
C1 C2 . 1.370(4)
C1 H1 . 0.9300
C2 H2A . 0.9300
C3 C4 . 1.372(4)
C3 H3 . 0.9300
C4 C5 . 1.460(4)
C6 C7 . 1.464(4)
C7 C8 . 1.373(4)
C7 C11 . 1.375(4)
C8 C9 . 1.369(5)
C8 H8 . 0.9300
C9 H9 . 0.9300
C10 C11 . 1.378(5)
C10 H10 . 0.9300
C11 H11 . 0.9300
C12 H12A . 0.9600
C12 H12B . 0.9600
C12 H12C . 0.9600

loop_
_geom_hbond_atom_site_label_D
_geom_hbond_atom_site_label_H
_geom_hbond_atom_site_label_A
_geom_hbond_site_symmetry_A
_geom_hbond_distance_DH
_geom_hbond_distance_HA
_geom_hbond_distance_DA
_geom_hbond_angle_DHA
O2 H2 N6 1_545 0.82 1.97 2.760(4) 163
O1 H1B N5 3_565 0.85 1.94 2.785(3) 176
O1 H1A O2 1_455 0.85 1.81 2.660(3) 173

loop_
_geom_torsion_atom_site_label_1
_geom_torsion_atom_site_label_2
_geom_torsion_atom_site_label_3
_geom_torsion_atom_site_label_4
_geom_torsion_site_symmetry_1
_geom_torsion
N3 Co1 N1 C1 3 -3.1(3)
N3 Co1 N1 C1 . 176.9(3)
O1 Co1 N1 C1 3 87.1(3)
O1 Co1 N1 C1 . -92.9(3)
N3 Co1 N1 C4 3 176.62(19)
N3 Co1 N1 C4 . -3.38(19)
O1 Co1 N1 C4 3 -93.1(2)
O1 Co1 N1 C4 . 86.9(2)
O1 Co1 N3 C5 3 92.8(2)
O1 Co1 N3 C5 . -87.2(2)
N1 Co1 N3 C5 3 -176.2(2)
N1 Co1 N3 C5 . 3.8(2)
O1 Co1 N3 N4 3 -89.4(3)
O1 Co1 N3 N4 . 90.6(3)
N1 Co1 N3 N4 3 1.7(3)
N1 Co1 N3 N4 . -178.3(3)
C5 N3 N4 C6 . 0.7(3)
Co1 N3 N4 C6 . -177.3(2)
C4 N1 C1 C2 . 0.4(4)
Co1 N1 C1 C2 . -179.9(2)
C3 N2 C2 C1 . 0.6(5)
N1 C1 C2 N2 . -1.3(5)
C2 N2 C3 C4 . 1.1(5)
C1 N1 C4 C3 . 1.2(4)
Co1 N1 C4 C3 . -178.6(2)
C1 N1 C4 C5 . -177.8(3)
Co1 N1 C4 C5 . 2.4(3)
N2 C3 C4 N1 . -2.0(5)
N2 C3 C4 C5 . 176.9(3)
N4 N3 C5 N5 . -1.0(3)
Co1 N3 C5 N5 . 177.47(18)
N4 N3 C5 C4 . 177.7(2)
Co1 N3 C5 C4 . -3.9(3)
C6 N5 C5 N3 . 0.8(3)
C6 N5 C5 C4 . -177.7(3)
N1 C4 C5 N3 . 0.9(4)
C3 C4 C5 N3 . -178.0(3)
N1 C4 C5 N5 . 179.4(3)
C3 C4 C5 N5 . 0.4(5)
N3 N4 C6 N5 . -0.2(3)
N3 N4 C6 C7 . 178.5(3)
C5 N5 C6 N4 . -0.4(3)
C5 N5 C6 C7 . -179.0(3)
N4 C6 C7 C8 . 7.8(5)
N5 C6 C7 C8 . -173.7(3)
N4 C6 C7 C11 . -170.2(3)
N5 C6 C7 C11 . 8.3(5)
C11 C7 C8 C9 . -0.8(6)
C6 C7 C8 C9 . -178.9(4)
C10 N6 C9 C8 . 1.1(7)
C7 C8 C9 N6 . 0.2(7)
C9 N6 C10 C11 . -1.9(7)
C8 C7 C11 C10 . 0.0(6)
C6 C7 C11 C10 . 178.1(3)
N6 C10 C11 C7 . 1.5(7)
